data_4131546
loop_
_publ_author_name
'Wilding, Matthew J. T.'
'Iovan, Diana A.'
'Betley, Theodore A.'

_publ_section_title
;
 High-Spin Iron Imido Complexes Competent for C-H Bond Amination.
;
_journal_issue 34
_journal_name_full 'Journal of the American Chemical Society'
_journal_page_first 12043
_journal_page_last 12049
_journal_paper_doi 10.1021/jacs.7b06682
_journal_volume 139
_journal_year 2017
_chemical_formula_moiety 'C75 H60 Fe N3, 2(C5 H10)'
_chemical_formula_sum 'C85 H80 Fe N3'
_chemical_formula_weight 1199.37
_space_group_crystal_system triclinic
_space_group_IT_number 2
_space_group_name_Hall '-P 1'
_space_group_name_H-M_alt 'P -1'
_atom_sites_solution_hydrogens geom
_audit_creation_date 2015-01-23
_audit_creation_method
;
Olex2 1.2
(compiled 2013.12.10 svn.r2850 for OlexSys, GUI svn.r4736)
;
_cell_angle_alpha 87.8430(10)
_cell_angle_beta 72.1640(10)
_cell_angle_gamma 82.1700(10)
_cell_formula_units_Z 2
_cell_length_a 13.4127(9)
_cell_length_b 15.9534(10)
_cell_length_c 16.6919(11)
_cell_measurement_reflns_used 9933
_cell_measurement_temperature 100(1)
_cell_measurement_theta_max 25.06
_cell_measurement_theta_min 2.34
_cell_volume 3368.3(4)
_computing_cell_refinement 'SAINT 8.43A (Bruker-AXS, 2014)'
_computing_data_collection 'APEX2 v2014.3.0 (Bruker-AXS, 2014)'
_computing_data_reduction 'SAINT 8.43A (Bruker-AXS, 2014)'
_computing_molecular_graphics 'Olex2 (Dolomanov et al., 2009)'
_computing_publication_material 'Olex2 (Dolomanov et al., 2009)'
_computing_structure_refinement 'XLMP (Sheldrick, 2008)'
_diffrn_ambient_temperature 100.03
_diffrn_measured_fraction_theta_full 0.902
_diffrn_measured_fraction_theta_max 0.998
_diffrn_measurement_device_type 'Bruker APEX-II CCD'
_diffrn_measurement_method '\f and \w scans'
_diffrn_radiation_type MoK\a
_diffrn_radiation_wavelength 0.71073
_diffrn_reflns_av_R_equivalents 0.0340
_diffrn_reflns_av_unetI/netI 0.0366
_diffrn_reflns_Laue_measured_fraction_full 0.902
_diffrn_reflns_Laue_measured_fraction_max 0.998
_diffrn_reflns_limit_h_max 15
_diffrn_reflns_limit_h_min -15
_diffrn_reflns_limit_k_max 18
_diffrn_reflns_limit_k_min -19
_diffrn_reflns_limit_l_max 19
_diffrn_reflns_limit_l_min -19
_diffrn_reflns_number 37031
_diffrn_reflns_point_group_measured_fraction_full 0.902
_diffrn_reflns_point_group_measured_fraction_max 0.998
_diffrn_reflns_theta_full 26.000
_diffrn_reflns_theta_max 25.100
_diffrn_reflns_theta_min 1.282
_diffrn_standards_number 0
_exptl_absorpt_coefficient_mu 0.272
_exptl_absorpt_correction_T_max 0.7452
_exptl_absorpt_correction_T_min 0.6816
_exptl_absorpt_correction_type multi-scan
_exptl_absorpt_process_details 'SADABS (Sheldrick, 2008)'
_exptl_crystal_colour purple
_exptl_crystal_density_diffrn 1.183
_exptl_crystal_description plate
_exptl_crystal_F_000 1274
_exptl_crystal_size_max 0.28
_exptl_crystal_size_mid 0.17
_exptl_crystal_size_min 0.17
_refine_diff_density_max 1.367
_refine_diff_density_min -0.794
_refine_diff_density_rms 0.067
_refine_ls_extinction_method none
_refine_ls_goodness_of_fit_ref 1.031
_refine_ls_hydrogen_treatment constr
_refine_ls_matrix_type full
_refine_ls_number_parameters 811
_refine_ls_number_reflns 11944
_refine_ls_number_restraints 0
_refine_ls_restrained_S_all 1.031
_refine_ls_R_factor_all 0.0779
_refine_ls_R_factor_gt 0.0598
_refine_ls_shift/su_max 0.001
_refine_ls_shift/su_mean 0.000
_refine_ls_structure_factor_coef Fsqd
_refine_ls_weighting_details 'w=1/[\s^2^(Fo^2^)+(0.0777P)^2^+4.9012P] where P=(Fo^2^+2Fc^2^)/3'
_refine_ls_weighting_scheme calc
_refine_ls_wR_factor_gt 0.1505
_refine_ls_wR_factor_ref 0.1650
_reflns_Friedel_coverage 0.000
_reflns_number_gt 9466
_reflns_number_total 11944
_reflns_threshold_expression 'I > 2\s(I)'
_cod_data_source_file ja7b06682_si_002.cif
_cod_data_source_block ArLFeNMes
_cod_database_code 4131546
_shelxl_version_number 2014/6
_shelx_space_group_comment
;
The symmetry employed for this shelxl refinement is uniquely defined
by the following loop, which should always be used as a source of
symmetry information in preference to the above space-group names.
They are only intended as comments.
;
_olex2_refinement_description
;
1. Fixed Uiso
 At 1.2 times of:
  All C(H) groups, All C(H,H) groups
 At 1.5 times of:
  All C(H,H,H) groups
2.a Secondary CH2 refined with riding coordinates:
 C02B(H02G,H02H), C02C(H02P,H02Q), C02D(H02R,H02S)
2.b Aromatic/amide H refined with riding coordinates:
 C00B(H00B), C00G(H00G), C00K(H00K), C00L(H00L), C00M(H00M), C00P(H00P),
 C00R(H00R), C00T(H00T), C00U(H00U), C00W(H00W), C00X(H00X), C010(H010),
 C011(H011), C012(H012), C015(H015), C016(H016), C018(H018), C01A(H01A),
 C01C(H01C), C01D(H01D), C01E(H01E), C01G(H01G), C01H(H01H), C01I(H01I),
 C01J(H01J), C01K(H01K), C01M(H01M), C01N(H01N), C01P(H01P), C01Q(H01Q),
 C01R(H01R), C01V(H01Z), C01W(H01), C01Y(H1AA), C01Z(H2AA), C020(H020),
 C021(H021), C022(H022), C023(H023), C025(H025), C026(H026), C027(H027),
 C029(H029), C02F(H02L), C02H(H02V)
2.c X=CH2 refined with riding coordinates:
 C02G(H02T,H02U)
2.d Idealised Me refined as rotating group:
 C01O(H01B,H01F,H01L), C01S(H01O,H01S,H01T), C01T(H01U,H01V,H01W), C01U(H01X,
 H01Y,H), C01X(H0AA,HA,HB), C024(H02A,H02B,H02C), C028(H02D,H02E,H02F),
 C02A(H02M,H02N,H02O), C02E(H02I,H02J,H02K)
;

loop_
_space_group_symop_operation_xyz
'x, y, z'
'-x, -y, -z'

loop_
_atom_site_label
_atom_site_type_symbol
_atom_site_fract_x
_atom_site_fract_y
_atom_site_fract_z
_atom_site_U_iso_or_equiv
_atom_site_adp_type
_atom_site_occupancy
_atom_site_site_symmetry_order
_atom_site_calc_flag
_atom_site_refinement_flags_posn
Fe01 Fe 0.64963(3) 0.24007(3) 0.29741(2) 0.02192(13) Uani 1 1 d .
N002 N 0.51404(17) 0.19298(14) 0.34340(13) 0.0218(5) Uani 1 1 d .
N003 N 0.63670(17) 0.25686(14) 0.18258(13) 0.0205(5) Uani 1 1 d .
N004 N 0.7516(2) 0.26004(17) 0.33192(15) 0.0317(6) Uani 1 1 d .
C005 C 0.7026(2) 0.28985(17) 0.11437(16) 0.0209(6) Uani 1 1 d .
C006 C 0.4483(2) 0.17919(17) 0.29553(17) 0.0227(6) Uani 1 1 d .
C007 C 0.3952(2) 0.16800(18) 0.16689(16) 0.0230(6) Uani 1 1 d .
C008 C 0.5140(2) 0.17454(18) 0.49155(16) 0.0235(6) Uani 1 1 d .
C009 C 0.6067(2) 0.11896(18) 0.48741(17) 0.0261(6) Uani 1 1 d .
C00A C 0.4637(2) 0.17425(17) 0.42376(16) 0.0228(6) Uani 1 1 d .
C00B C 0.3547(2) 0.15170(18) 0.35115(18) 0.0261(6) Uani 1 1 d .
H00B H 0.2966 0.1373 0.3358 0.031 Uiso 1 1 calc R
C00C C 0.5617(2) 0.22334(17) 0.15540(16) 0.0212(6) Uani 1 1 d .
C00D C 0.8901(2) 0.31860(17) 0.06717(17) 0.0235(6) Uani 1 1 d .
C00E C 0.4675(2) 0.22792(18) 0.56206(16) 0.0240(6) Uani 1 1 d .
C00F C 0.4728(2) 0.19029(17) 0.20864(17) 0.0224(6) Uani 1 1 d .
C00G C 0.8439(2) 0.45178(18) 0.18019(18) 0.0258(6) Uani 1 1 d .
H00G H 0.8283 0.4976 0.2187 0.031 Uiso 1 1 calc R
C00H C 0.3138(2) 0.22964(18) 0.15955(18) 0.0268(6) Uani 1 1 d .
C00I C 0.9481(2) 0.42980(18) 0.13039(18) 0.0264(6) Uani 1 1 d .
C00J C 0.7858(2) 0.33934(17) 0.11989(16) 0.0215(6) Uani 1 1 d .
C00K C 0.5135(2) 0.22471(19) 0.62696(17) 0.0277(6) Uani 1 1 d .
H00K H 0.4812 0.2606 0.6746 0.033 Uiso 1 1 calc R
C00L C 0.3639(2) 0.14987(18) 0.43078(18) 0.0269(6) Uani 1 1 d .
H00L H 0.3130 0.1351 0.4810 0.032 Uiso 1 1 calc R
C00M C 0.9692(2) 0.36437(18) 0.07261(18) 0.0258(6) Uani 1 1 d .
H00M H 1.0390 0.3505 0.0360 0.031 Uiso 1 1 calc R
C00N C 0.6051(2) 0.17069(19) 0.62402(18) 0.0287(6) Uani 1 1 d .
C00O C 0.8298(2) 0.28671(19) 0.35583(18) 0.0301(7) Uani 1 1 d .
C00P C 0.6742(2) 0.27583(18) 0.04158(17) 0.0251(6) Uani 1 1 d .
H00P H 0.7094 0.2916 -0.0143 0.030 Uiso 1 1 calc R
C00Q C 0.6583(2) 0.05858(18) 0.41606(18) 0.0277(6) Uani 1 1 d .
C00R C 0.5863(2) 0.23508(18) 0.06713(17) 0.0243(6) Uani 1 1 d .
H00R H 0.5487 0.2178 0.0321 0.029 Uiso 1 1 calc R
C00S C 0.7616(2) 0.40926(17) 0.17569(17) 0.0235(6) Uani 1 1 d .
C00T C 0.5663(2) 0.44692(19) 0.19364(19) 0.0292(6) Uani 1 1 d .
H00T H 0.5777 0.4248 0.1391 0.035 Uiso 1 1 calc R
C00U C 0.6007(2) 0.00691(18) 0.38642(18) 0.0298(6) Uani 1 1 d .
H00U H 0.5266 0.0099 0.4123 0.036 Uiso 1 1 calc R
C00V C 0.3708(2) 0.28923(18) 0.56985(17) 0.0262(6) Uani 1 1 d .
C00W C 0.2856(2) 0.2919(2) 0.64394(18) 0.0314(7) Uani 1 1 d .
H00W H 0.2890 0.2530 0.6878 0.038 Uiso 1 1 calc R
C00X C 0.6503(2) 0.11876(19) 0.55333(19) 0.0299(7) Uani 1 1 d .
H00X H 0.7133 0.0818 0.5499 0.036 Uiso 1 1 calc R
C00Y C 0.6514(2) 0.44287(18) 0.22634(18) 0.0250(6) Uani 1 1 d .
C00Z C 0.9204(2) 0.24615(19) 0.00757(18) 0.0258(6) Uani 1 1 d .
C010 C 0.3640(2) 0.34681(18) 0.50640(18) 0.0286(6) Uani 1 1 d .
H010 H 0.4207 0.3459 0.4555 0.034 Uiso 1 1 calc R
C011 C 0.8978(2) 0.16548(19) 0.03517(19) 0.0300(7) Uani 1 1 d .
H011 H 0.8609 0.1566 0.0926 0.036 Uiso 1 1 calc R
C012 C 0.2441(2) 0.2082(2) 0.11926(19) 0.0322(7) Uani 1 1 d .
H012 H 0.1879 0.2496 0.1149 0.039 Uiso 1 1 calc R
C013 C 0.4078(2) 0.08704(19) 0.13277(18) 0.0296(6) Uani 1 1 d .
C014 C 0.6526(2) 0.1678(2) 0.69440(19) 0.0341(7) Uani 1 1 d .
C015 C 0.1968(3) 0.3504(2) 0.6539(2) 0.0369(7) Uani 1 1 d .
H015 H 0.1396 0.3516 0.7044 0.044 Uiso 1 1 calc R
C016 C 0.9741(2) 0.2575(2) -0.07743(19) 0.0373(7) Uani 1 1 d .
H016 H 0.9902 0.3122 -0.0973 0.045 Uiso 1 1 calc R
C017 C 0.2539(2) 0.1285(2) 0.08518(18) 0.0323(7) Uani 1 1 d .
C018 C 0.6317(2) 0.47616(19) 0.30689(18) 0.0316(7) Uani 1 1 d .
H018 H 0.6878 0.4735 0.3308 0.038 Uiso 1 1 calc R
C019 C 1.0347(2) 0.47457(18) 0.1391(2) 0.0308(7) Uani 1 1 d .
C01A C 0.6499(3) -0.0481(2) 0.3204(2) 0.0406(8) Uani 1 1 d .
H01A H 0.6097 -0.0825 0.3007 0.049 Uiso 1 1 calc R
C01B C 0.9368(2) 0.2616(2) 0.30850(19) 0.0328(7) Uani 1 1 d .
C01C C 1.0345(3) 0.4997(2) 0.2175(2) 0.0375(7) Uani 1 1 d .
H01C H 0.9787 0.4885 0.2660 0.045 Uiso 1 1 calc R
C01D C 0.4661(2) 0.4827(2) 0.2396(2) 0.0344(7) Uani 1 1 d .
H01D H 0.4091 0.4843 0.2167 0.041 Uiso 1 1 calc R
C01E C 0.3363(3) 0.0694(2) 0.09188(19) 0.0356(7) Uani 1 1 d .
H01E H 0.3447 0.0149 0.0678 0.043 Uiso 1 1 calc R
C01F C 0.8069(3) 0.3407(2) 0.4264(2) 0.0339(7) Uani 1 1 d .
C01G C 0.2748(3) 0.4053(2) 0.51731(19) 0.0334(7) Uani 1 1 d .
H01G H 0.2710 0.4448 0.4740 0.040 Uiso 1 1 calc R
C01H C 0.9288(3) 0.0981(2) -0.0208(2) 0.0429(8) Uani 1 1 d .
H01H H 0.9135 0.0431 -0.0016 0.052 Uiso 1 1 calc R
C01I C 0.8893(3) 0.3700(2) 0.4460(2) 0.0384(8) Uani 1 1 d .
H01I H 0.8737 0.4052 0.4941 0.046 Uiso 1 1 calc R
C01J C 0.7671(3) 0.0515(2) 0.3783(2) 0.0409(8) Uani 1 1 d .
H01J H 0.8076 0.0856 0.3979 0.049 Uiso 1 1 calc R
C01K C 0.4486(3) 0.5163(2) 0.3190(2) 0.0386(8) Uani 1 1 d .
H01K H 0.3800 0.5414 0.3504 0.046 Uiso 1 1 calc R
C01L C 0.9942(3) 0.3496(2) 0.3975(2) 0.0393(8) Uani 1 1 d .
C01M C 0.1910(3) 0.4068(2) 0.5908(2) 0.0369(7) Uani 1 1 d .
H01M H 0.1296 0.4468 0.5975 0.044 Uiso 1 1 calc R
C01N C 1.1180(2) 0.4919(2) 0.0686(2) 0.0381(8) Uani 1 1 d .
H01N H 1.1191 0.4753 0.0142 0.046 Uiso 1 1 calc R
C01O C 0.3030(3) 0.3179(2) 0.1930(2) 0.0385(8) Uani 1 1 d .
H01B H 0.2970 0.3153 0.2530 0.058 Uiso 1 1 calc GR
H01F H 0.2396 0.3512 0.1854 0.058 Uiso 1 1 calc GR
H01L H 0.3654 0.3445 0.1624 0.058 Uiso 1 1 calc GR
C01P C 0.5315(3) 0.5129(2) 0.3521(2) 0.0385(8) Uani 1 1 d .
H01P H 0.5197 0.5359 0.4064 0.046 Uiso 1 1 calc R
C01Q C 1.0158(3) 0.2952(2) 0.3289(2) 0.0373(7) Uani 1 1 d .
H01Q H 1.0870 0.2808 0.2951 0.045 Uiso 1 1 calc R
C01R C 0.7088(3) 0.0935(2) 0.7124(2) 0.0432(8) Uani 1 1 d .
H01R H 0.7165 0.0439 0.6801 0.052 Uiso 1 1 calc R
C01S C 0.4957(3) 0.0199(2) 0.1397(2) 0.0445(9) Uani 1 1 d .
H01O H 0.5640 0.0400 0.1129 0.067 Uiso 1 1 calc GR
H01S H 0.4921 -0.0320 0.1116 0.067 Uiso 1 1 calc GR
H01T H 0.4880 0.0082 0.1992 0.067 Uiso 1 1 calc GR
C01T C 0.1750(3) 0.1061(2) 0.0439(2) 0.0454(9) Uani 1 1 d .
H01U H 0.1217 0.0767 0.0845 0.068 Uiso 1 1 calc GR
H01V H 0.2118 0.0692 -0.0047 0.068 Uiso 1 1 calc GR
H01W H 0.1405 0.1579 0.0252 0.068 Uiso 1 1 calc GR
C01U C 0.9632(3) 0.2003(2) 0.2361(2) 0.0399(8) Uani 1 1 d .
H01X H 0.9139 0.1581 0.2499 0.060 Uiso 1 1 calc GR
H01Y H 1.0356 0.1719 0.2257 0.060 Uiso 1 1 calc GR
H H 0.9573 0.2311 0.1855 0.060 Uiso 1 1 calc GR
C01V C 0.7583(3) -0.0535(2) 0.2827(3) 0.0569(11) Uani 1 1 d .
H01Z H 0.7923 -0.0907 0.2364 0.068 Uiso 1 1 calc R
C01W C 1.0039(3) 0.1896(3) -0.1330(2) 0.0515(10) Uani 1 1 d .
H01 H 1.0397 0.1980 -0.1908 0.062 Uiso 1 1 calc R
C01X C 0.6943(3) 0.3615(2) 0.4811(2) 0.0428(8) Uani 1 1 d .
H0AA H 0.6467 0.3618 0.4468 0.064 Uiso 1 1 calc GR
HA H 0.6848 0.4174 0.5068 0.064 Uiso 1 1 calc GR
HB H 0.6780 0.3189 0.5254 0.064 Uiso 1 1 calc GR
C01Y C 1.1162(3) 0.5417(2) 0.2257(3) 0.0477(9) Uani 1 1 d .
H1AA H 1.1157 0.5591 0.2797 0.057 Uiso 1 1 calc R
C01Z C 1.1971(3) 0.5576(2) 0.1555(3) 0.0518(10) Uani 1 1 d .
H2AA H 1.2524 0.5860 0.1611 0.062 Uiso 1 1 calc R
C020 C 1.1986(3) 0.5327(2) 0.0772(3) 0.0492(9) Uani 1 1 d .
H020 H 1.2551 0.5437 0.0290 0.059 Uiso 1 1 calc R
C021 C 0.8166(3) -0.0043(2) 0.3129(3) 0.0563(11) Uani 1 1 d .
H021 H 0.8910 -0.0091 0.2884 0.068 Uiso 1 1 calc R
C022 C 0.9819(3) 0.1105(3) -0.1047(2) 0.0502(10) Uani 1 1 d .
H022 H 1.0032 0.0639 -0.1428 0.060 Uiso 1 1 calc R
C023 C 0.6396(3) 0.2382(2) 0.7444(2) 0.0530(10) Uani 1 1 d .
H023 H 0.6014 0.2895 0.7329 0.064 Uiso 1 1 calc R
C024 C 1.0829(3) 0.3833(3) 0.4192(3) 0.0580(11) Uani 1 1 d .
H02A H 1.0531 0.4239 0.4657 0.087 Uiso 1 1 calc GR
H02B H 1.1257 0.4114 0.3699 0.087 Uiso 1 1 calc GR
H02C H 1.1273 0.3363 0.4360 0.087 Uiso 1 1 calc GR
C025 C 0.7541(3) 0.0913(3) 0.7776(2) 0.0520(10) Uani 1 1 d .
H025 H 0.7941 0.0407 0.7884 0.062 Uiso 1 1 calc R
C026 C 0.6820(4) 0.2349(3) 0.8114(3) 0.0652(12) Uani 1 1 d .
H026 H 0.6698 0.2829 0.8467 0.078 Uiso 1 1 calc R
C027 C 0.7410(3) 0.1624(3) 0.8264(3) 0.0589(11) Uani 1 1 d .
H027 H 0.7728 0.1610 0.8701 0.071 Uiso 1 1 calc R
C028 C 0.3290(4) 0.2037(3) -0.1359(3) 0.0770(15) Uani 1 1 d .
H02D H 0.3879 0.2025 -0.1881 0.116 Uiso 1 1 calc GR
H02E H 0.2803 0.1651 -0.1409 0.116 Uiso 1 1 calc GR
H02F H 0.3563 0.1859 -0.0889 0.116 Uiso 1 1 calc GR
C029 C 0.3381(5) 0.3587(3) -0.1090(3) 0.0832(16) Uani 1 1 d .
H029 H 0.3432 0.4102 -0.1395 0.100 Uiso 1 1 calc R
C02A C 1.0546(4) 0.0770(3) 0.3939(4) 0.0823(15) Uani 1 1 d .
H02M H 1.1040 0.1134 0.3589 0.123 Uiso 1 1 calc GR
H02N H 1.0044 0.0659 0.3647 0.123 Uiso 1 1 calc GR
H02O H 1.0938 0.0234 0.4042 0.123 Uiso 1 1 calc GR
C02B C 0.2677(5) 0.2977(4) -0.1189(3) 0.0950(19) Uani 1 1 d .
H02G H 0.2404 0.3156 -0.1665 0.114 Uiso 1 1 calc R
H02H H 0.2067 0.2984 -0.0673 0.114 Uiso 1 1 calc R
C02C C 0.9928(5) 0.1224(5) 0.4800(6) 0.149(4) Uani 1 1 d .
H02P H 0.9505 0.1752 0.4698 0.179 Uiso 1 1 calc R
H02Q H 0.9437 0.0852 0.5157 0.179 Uiso 1 1 calc R
C02D C 1.0629(6) 0.1414(5) 0.5222(5) 0.131(3) Uani 1 1 d .
H02R H 1.1085 0.1822 0.4888 0.157 Uiso 1 1 calc R
H02S H 1.1086 0.0893 0.5293 0.157 Uiso 1 1 calc R
C02E C 0.4666(5) 0.4026(4) -0.0393(5) 0.122(3) Uani 1 1 d .
H02I H 0.5265 0.4063 -0.0901 0.183 Uiso 1 1 calc GR
H02J H 0.4929 0.3832 0.0078 0.183 Uiso 1 1 calc GR
H02K H 0.4249 0.4585 -0.0260 0.183 Uiso 1 1 calc GR
C02F C 0.3947(5) 0.3376(4) -0.0547(5) 0.128(3) Uani 1 1 d .
H02L H 0.3914 0.2848 -0.0264 0.153 Uiso 1 1 calc R
C02G C 0.9545(9) 0.2477(5) 0.6344(4) 0.171(5) Uani 1 1 d .
H02T H 0.9549 0.2930 0.5957 0.205 Uiso 1 1 calc R
H02U H 0.9189 0.2571 0.6927 0.205 Uiso 1 1 calc R
C02H C 0.9978(10) 0.1804(5) 0.6103(7) 0.262(9) Uani 1 1 d .
H02V H 0.9922 0.1403 0.6545 0.314 Uiso 1 1 calc R

loop_
_atom_site_aniso_label
_atom_site_aniso_U_11
_atom_site_aniso_U_22
_atom_site_aniso_U_33
_atom_site_aniso_U_23
_atom_site_aniso_U_13
_atom_site_aniso_U_12
Fe01 0.0190(2) 0.0295(2) 0.0184(2) -0.00259(15) -0.00602(15) -0.00573(16)
N002 0.0220(12) 0.0241(12) 0.0203(11) -0.0012(9) -0.0070(9) -0.0049(9)
N003 0.0190(11) 0.0235(12) 0.0190(11) -0.0039(9) -0.0054(9) -0.0028(9)
N004 0.0290(14) 0.0404(15) 0.0299(13) 0.0053(11) -0.0123(11) -0.0126(11)
C005 0.0191(13) 0.0220(14) 0.0215(13) -0.0031(11) -0.0064(11) -0.0010(11)
C006 0.0207(14) 0.0231(14) 0.0247(14) -0.0046(11) -0.0071(11) -0.0024(11)
C007 0.0198(14) 0.0300(15) 0.0187(13) -0.0024(11) -0.0027(11) -0.0082(11)
C008 0.0204(14) 0.0280(15) 0.0215(13) 0.0043(11) -0.0038(11) -0.0074(11)
C009 0.0235(14) 0.0291(15) 0.0252(14) 0.0032(12) -0.0050(11) -0.0081(12)
C00A 0.0219(14) 0.0236(14) 0.0206(13) -0.0018(11) -0.0032(11) -0.0025(11)
C00B 0.0187(14) 0.0315(16) 0.0293(15) -0.0025(12) -0.0071(12) -0.0069(12)
C00C 0.0180(13) 0.0259(14) 0.0213(13) -0.0049(11) -0.0077(11) -0.0027(11)
C00D 0.0231(14) 0.0244(14) 0.0238(14) 0.0016(11) -0.0097(11) -0.0006(11)
C00E 0.0235(14) 0.0285(15) 0.0204(13) 0.0028(11) -0.0057(11) -0.0077(12)
C00F 0.0210(14) 0.0213(14) 0.0241(14) -0.0053(11) -0.0063(11) -0.0005(11)
C00G 0.0268(15) 0.0238(15) 0.0296(15) -0.0041(11) -0.0122(12) -0.0029(12)
C00H 0.0221(14) 0.0314(16) 0.0284(14) 0.0003(12) -0.0073(12) -0.0094(12)
C00I 0.0242(15) 0.0252(15) 0.0331(15) 0.0031(12) -0.0133(12) -0.0043(12)
C00J 0.0218(14) 0.0255(14) 0.0182(13) 0.0004(11) -0.0076(11) -0.0036(11)
C00K 0.0297(16) 0.0340(16) 0.0204(13) 0.0010(12) -0.0070(12) -0.0089(13)
C00L 0.0221(14) 0.0316(16) 0.0251(14) 0.0006(12) -0.0029(11) -0.0066(12)
C00M 0.0193(14) 0.0271(15) 0.0290(15) 0.0025(12) -0.0048(11) -0.0023(11)
C00N 0.0244(15) 0.0393(17) 0.0242(14) 0.0071(12) -0.0076(12) -0.0121(13)
C00O 0.0302(16) 0.0348(17) 0.0317(16) 0.0063(13) -0.0156(13) -0.0133(13)
C00P 0.0242(14) 0.0326(16) 0.0181(13) -0.0014(11) -0.0061(11) -0.0029(12)
C00Q 0.0233(15) 0.0260(15) 0.0319(15) 0.0041(12) -0.0069(12) -0.0005(12)
C00R 0.0234(14) 0.0300(15) 0.0214(13) -0.0049(11) -0.0087(11) -0.0040(12)
C00S 0.0234(14) 0.0249(14) 0.0230(13) -0.0010(11) -0.0080(11) -0.0028(11)
C00T 0.0284(16) 0.0299(16) 0.0299(15) -0.0072(12) -0.0096(12) -0.0018(12)
C00U 0.0283(16) 0.0268(15) 0.0314(15) 0.0017(12) -0.0052(13) -0.0029(12)
C00V 0.0273(15) 0.0304(16) 0.0232(14) -0.0047(12) -0.0104(12) -0.0046(12)
C00W 0.0321(16) 0.0379(17) 0.0231(14) -0.0014(12) -0.0076(12) -0.0023(13)
C00X 0.0211(14) 0.0351(17) 0.0340(16) 0.0086(13) -0.0095(12) -0.0056(12)
C00Y 0.0209(14) 0.0242(14) 0.0287(14) -0.0037(11) -0.0054(11) -0.0032(11)
C00Z 0.0169(13) 0.0335(16) 0.0272(14) -0.0052(12) -0.0090(11) 0.0024(12)
C010 0.0327(16) 0.0315(16) 0.0242(14) -0.0044(12) -0.0112(12) -0.0057(13)
C011 0.0269(15) 0.0316(16) 0.0354(16) -0.0073(13) -0.0167(13) 0.0015(12)
C012 0.0246(15) 0.0377(18) 0.0383(17) 0.0042(14) -0.0140(13) -0.0084(13)
C013 0.0271(15) 0.0329(16) 0.0291(15) -0.0079(12) -0.0086(12) -0.0032(13)
C014 0.0272(16) 0.0482(19) 0.0308(16) 0.0107(14) -0.0126(13) -0.0123(14)
C015 0.0306(17) 0.045(2) 0.0312(16) -0.0087(14) -0.0061(13) 0.0015(14)
C016 0.0285(16) 0.046(2) 0.0310(16) -0.0050(14) -0.0030(13) 0.0056(14)
C017 0.0293(16) 0.0443(19) 0.0279(15) 0.0000(13) -0.0117(13) -0.0136(14)
C018 0.0308(16) 0.0359(17) 0.0288(15) -0.0085(13) -0.0084(13) -0.0066(13)
C019 0.0272(16) 0.0220(15) 0.0477(18) 0.0020(13) -0.0184(14) -0.0024(12)
C01A 0.0379(18) 0.0278(17) 0.054(2) -0.0077(15) -0.0089(16) -0.0056(14)
C01B 0.0353(17) 0.0421(18) 0.0272(15) 0.0055(13) -0.0160(13) -0.0129(14)
C01C 0.0330(17) 0.0306(17) 0.052(2) -0.0066(15) -0.0184(15) -0.0014(14)
C01D 0.0248(16) 0.0342(17) 0.0433(18) -0.0067(14) -0.0102(14) 0.0003(13)
C01E 0.0366(18) 0.0381(18) 0.0339(16) -0.0109(14) -0.0091(14) -0.0123(14)
C01F 0.0360(17) 0.0342(17) 0.0340(16) 0.0022(13) -0.0120(14) -0.0104(14)
C01G 0.0409(18) 0.0316(17) 0.0339(16) -0.0021(13) -0.0205(14) -0.0034(14)
C01H 0.0368(18) 0.0366(19) 0.064(2) -0.0175(16) -0.0300(17) 0.0069(15)
C01I 0.050(2) 0.0374(18) 0.0328(17) -0.0024(14) -0.0176(15) -0.0112(16)
C01J 0.0278(17) 0.0340(18) 0.056(2) -0.0105(15) -0.0065(15) -0.0007(14)
C01K 0.0286(17) 0.0387(18) 0.0405(18) -0.0102(14) 0.0005(14) 0.0002(14)
C01L 0.044(2) 0.0432(19) 0.0432(19) 0.0041(15) -0.0273(16) -0.0162(16)
C01M 0.0346(17) 0.0378(18) 0.0389(18) -0.0113(14) -0.0152(14) 0.0052(14)
C01N 0.0321(17) 0.0337(18) 0.052(2) 0.0137(15) -0.0164(15) -0.0110(14)
C01O 0.0306(17) 0.0304(17) 0.057(2) -0.0049(15) -0.0177(15) -0.0018(13)
C01P 0.0369(18) 0.0443(19) 0.0304(16) -0.0134(14) -0.0027(14) -0.0052(15)
C01Q 0.0313(17) 0.047(2) 0.0371(17) 0.0033(15) -0.0132(14) -0.0116(15)
C01R 0.0381(19) 0.057(2) 0.0348(17) 0.0080(16) -0.0137(15) -0.0041(16)
C01S 0.0402(19) 0.0363(19) 0.060(2) -0.0192(16) -0.0207(17) 0.0013(15)
C01T 0.041(2) 0.060(2) 0.045(2) -0.0035(17) -0.0208(16) -0.0215(17)
C01U 0.0396(19) 0.055(2) 0.0288(16) -0.0033(15) -0.0120(14) -0.0131(16)
C01V 0.041(2) 0.040(2) 0.077(3) -0.0293(19) 0.0011(19) 0.0019(17)
C01W 0.041(2) 0.073(3) 0.0327(18) -0.0188(18) -0.0053(15) 0.0121(19)
C01X 0.045(2) 0.045(2) 0.0377(18) -0.0058(15) -0.0067(15) -0.0142(16)
C01Y 0.050(2) 0.0335(19) 0.070(3) -0.0091(17) -0.035(2) -0.0018(16)
C01Z 0.042(2) 0.0320(19) 0.093(3) 0.0116(19) -0.034(2) -0.0154(16)
C020 0.038(2) 0.043(2) 0.071(3) 0.0190(19) -0.0210(18) -0.0156(16)
C021 0.0251(18) 0.048(2) 0.084(3) -0.028(2) 0.0029(18) -0.0006(16)
C022 0.041(2) 0.057(2) 0.053(2) -0.0343(19) -0.0201(17) 0.0169(18)
C023 0.071(3) 0.049(2) 0.058(2) 0.0063(18) -0.045(2) -0.015(2)
C024 0.058(2) 0.066(3) 0.068(3) -0.004(2) -0.037(2) -0.022(2)
C025 0.041(2) 0.073(3) 0.044(2) 0.0192(19) -0.0189(17) -0.0035(19)
C026 0.091(3) 0.063(3) 0.067(3) 0.005(2) -0.058(3) -0.019(2)
C027 0.061(3) 0.081(3) 0.053(2) 0.013(2) -0.041(2) -0.022(2)
C028 0.113(4) 0.075(3) 0.034(2) -0.013(2) 0.006(2) -0.041(3)
C029 0.109(4) 0.074(3) 0.072(3) 0.022(3) -0.028(3) -0.037(3)
C02A 0.065(3) 0.071(3) 0.117(5) 0.021(3) -0.040(3) -0.009(3)
C02B 0.098(4) 0.127(5) 0.047(3) -0.018(3) 0.012(3) -0.044(4)
C02C 0.058(4) 0.111(5) 0.227(10) 0.109(6) 0.013(5) 0.004(4)
C02D 0.083(5) 0.097(5) 0.173(8) 0.036(5) 0.023(5) -0.026(4)
C02E 0.078(4) 0.137(6) 0.161(6) 0.101(5) -0.058(4) -0.028(4)
C02F 0.095(5) 0.102(5) 0.199(8) 0.084(5) -0.064(5) -0.035(4)
C02G 0.302(13) 0.109(6) 0.071(4) -0.003(4) 0.016(6) -0.094(7)
C02H 0.317(15) 0.085(5) 0.214(11) -0.054(6) 0.184(11) -0.053(7)

loop_
_atom_type_symbol
_atom_type_description
_atom_type_scat_dispersion_real
_atom_type_scat_dispersion_imag
_atom_type_scat_source
C C 0.0033 0.0016 'International Tables Vol C Tables 4.2.6.8 and 6.1.1.4'
H H 0.0000 0.0000 'International Tables Vol C Tables 4.2.6.8 and 6.1.1.4'
Fe Fe 0.3463 0.8444 'International Tables Vol C Tables 4.2.6.8 and 6.1.1.4'
N N 0.0061 0.0033 'International Tables Vol C Tables 4.2.6.8 and 6.1.1.4'

loop_
_geom_angle_atom_site_label_1
_geom_angle_atom_site_label_2
_geom_angle_atom_site_label_3
_geom_angle
N003 Fe01 N002 94.62(9)
N004 Fe01 N002 137.77(10)
N004 Fe01 N003 127.57(10)
C006 N002 Fe01 124.01(18)
C00A N002 Fe01 128.78(18)
C00A N002 C006 107.0(2)
C005 N003 Fe01 128.98(18)
C005 N003 C00C 106.9(2)
C00C N003 Fe01 123.47(17)
C00O N004 Fe01 172.3(2)
N003 C005 C00J 122.6(2)
N003 C005 C00P 110.4(2)
C00P C005 C00J 126.8(2)
N002 C006 C00B 107.9(2)
C00F C006 N002 124.9(2)
C00F C006 C00B 127.2(3)
C00H C007 C00F 119.5(2)
C00H C007 C013 120.7(3)
C013 C007 C00F 119.8(3)
C009 C008 C00A 120.3(2)
C00E C008 C009 119.3(3)
C00E C008 C00A 120.4(2)
C008 C009 C00Q 122.3(3)
C00X C009 C008 119.0(3)
C00X C009 C00Q 118.7(3)
N002 C00A C008 122.1(2)
N002 C00A C00L 110.7(2)
C00L C00A C008 127.1(2)
C006 C00B H00B 126.2
C00L C00B C006 107.6(2)
C00L C00B H00B 126.2
N003 C00C C00F 124.8(2)
N003 C00C C00R 108.3(2)
C00F C00C C00R 126.7(2)
C00J C00D C00Z 121.9(2)
C00M C00D C00J 120.0(3)
C00M C00D C00Z 118.0(2)
C008 C00E C00V 122.2(2)
C00K C00E C008 119.6(3)
C00K C00E C00V 118.2(2)
C006 C00F C007 117.6(2)
C006 C00F C00C 126.7(3)
C00C C00F C007 115.7(2)
C00I C00G H00G 118.7
C00S C00G H00G 118.7
C00S C00G C00I 122.6(3)
C007 C00H C01O 120.8(3)
C012 C00H C007 118.6(3)
C012 C00H C01O 120.6(3)
C00G C00I C019 121.2(3)
C00M C00I C00G 118.0(3)
C00M C00I C019 120.8(3)
C00D C00J C005 119.7(2)
C00D C00J C00S 119.3(2)
C00S C00J C005 121.0(2)
C00E C00K H00K 119.0
C00N C00K C00E 122.1(3)
C00N C00K H00K 119.0
C00A C00L H00L 126.6
C00B C00L C00A 106.8(2)
C00B C00L H00L 126.6
C00D C00M H00M 119.3
C00I C00M C00D 121.4(3)
C00I C00M H00M 119.3
C00K C00N C00X 117.5(3)
C00K C00N C014 121.2(3)
C00X C00N C014 121.3(3)
N004 C00O C01B 119.6(3)
N004 C00O C01F 121.2(3)
C01F C00O C01B 119.3(3)
C005 C00P H00P 126.6
C00R C00P C005 106.8(2)
C00R C00P H00P 126.6
C00U C00Q C009 122.0(3)
C01J C00Q C009 119.7(3)
C01J C00Q C00U 118.3(3)
C00C C00R H00R 126.2
C00P C00R C00C 107.5(2)
C00P C00R H00R 126.2
C00G C00S C00J 118.4(2)
C00G C00S C00Y 118.2(2)
C00J C00S C00Y 123.3(2)
C00Y C00T H00T 119.5
C01D C00T H00T 119.5
C01D C00T C00Y 121.0(3)
C00Q C00U H00U 119.5
C01A C00U C00Q 120.9(3)
C01A C00U H00U 119.5
C00W C00V C00E 119.7(3)
C010 C00V C00E 121.7(3)
C010 C00V C00W 118.5(3)
C00V C00W H00W 119.6
C015 C00W C00V 120.8(3)
C015 C00W H00W 119.6
C009 C00X H00X 118.7
C00N C00X C009 122.6(3)
C00N C00X H00X 118.7
C00T C00Y C00S 121.8(3)
C018 C00Y C00S 120.2(3)
C018 C00Y C00T 117.9(3)
C011 C00Z C00D 120.9(3)
C011 C00Z C016 118.7(3)
C016 C00Z C00D 120.4(3)
C00V C010 H010 119.9
C01G C010 C00V 120.1(3)
C01G C010 H010 119.9
C00Z C011 H011 119.9
C01H C011 C00Z 120.2(3)
C01H C011 H011 119.9
C00H C012 H012 118.9
C017 C012 C00H 122.2(3)
C017 C012 H012 118.9
C007 C013 C01S 121.4(3)
C01E C013 C007 118.2(3)
C01E C013 C01S 120.4(3)
C01R C014 C00N 120.5(3)
C023 C014 C00N 121.0(3)
C023 C014 C01R 118.5(3)
C00W C015 H015 119.9
C01M C015 C00W 120.1(3)
C01M C015 H015 119.9
C00Z C016 H016 119.8
C01W C016 C00Z 120.5(3)
C01W C016 H016 119.8
C012 C017 C01T 121.1(3)
C01E C017 C012 118.0(3)
C01E C017 C01T 121.0(3)
C00Y C018 H018 119.6
C01P C018 C00Y 120.8(3)
C01P C018 H018 119.6
C01C C019 C00I 120.3(3)
C01C C019 C01N 118.6(3)
C01N C019 C00I 121.1(3)
C00U C01A H01A 120.0
C00U C01A C01V 119.9(3)
C01V C01A H01A 120.0
C00O C01B C01U 120.1(3)
C01Q C01B C00O 119.1(3)
C01Q C01B C01U 120.8(3)
C019 C01C H01C 119.8
C019 C01C C01Y 120.4(3)
C01Y C01C H01C 119.8
C00T C01D H01D 119.9
C00T C01D C01K 120.1(3)
C01K C01D H01D 119.9
C013 C01E H01E 118.8
C017 C01E C013 122.3(3)
C017 C01E H01E 118.8
C00O C01F C01X 119.4(3)
C01I C01F C00O 119.2(3)
C01I C01F C01X 121.3(3)
C010 C01G H01G 119.7
C010 C01G C01M 120.6(3)
C01M C01G H01G 119.7
C011 C01H H01H 119.8
C022 C01H C011 120.3(4)
C022 C01H H01H 119.8
C01F C01I H01I 118.9
C01F C01I C01L 122.2(3)
C01L C01I H01I 118.9
C00Q C01J H01J 119.6
C021 C01J C00Q 120.8(3)
C021 C01J H01J 119.6
C01D C01K H01K 120.2
C01P C01K C01D 119.6(3)
C01P C01K H01K 120.2
C01I C01L C01Q 118.1(3)
C01I C01L C024 121.3(3)
C01Q C01L C024 120.6(3)
C015 C01M C01G 119.8(3)
C015 C01M H01M 120.1
C01G C01M H01M 120.1
C019 C01N H01N 119.6
C020 C01N C019 120.8(3)
C020 C01N H01N 119.6
C00H C01O H01B 109.5
C00H C01O H01F 109.5
C00H C01O H01L 109.5
H01B C01O H01F 109.5
H01B C01O H01L 109.5
H01F C01O H01L 109.5
C018 C01P H01P 119.7
C01K C01P C018 120.6(3)
C01K C01P H01P 119.7
C01B C01Q C01L 122.1(3)
C01B C01Q H01Q 119.0
C01L C01Q H01Q 119.0
C014 C01R H01R 119.8
C014 C01R C025 120.4(4)
C025 C01R H01R 119.8
C013 C01S H01O 109.5
C013 C01S H01S 109.5
C013 C01S H01T 109.5
H01O C01S H01S 109.5
H01O C01S H01T 109.5
H01S C01S H01T 109.5
C017 C01T H01U 109.5
C017 C01T H01V 109.5
C017 C01T H01W 109.5
H01U C01T H01V 109.5
H01U C01T H01W 109.5
H01V C01T H01W 109.5
C01B C01U H01X 109.5
C01B C01U H01Y 109.5
C01B C01U H 109.5
H01X C01U H01Y 109.5
H01X C01U H 109.5
H01Y C01U H 109.5
C01A C01V H01Z 120.2
C021 C01V C01A 119.7(3)
C021 C01V H01Z 120.2
C016 C01W H01 119.9
C022 C01W C016 120.1(3)
C022 C01W H01 119.9
C01F C01X H0AA 109.5
C01F C01X HA 109.5
C01F C01X HB 109.5
H0AA C01X HA 109.5
H0AA C01X HB 109.5
HA C01X HB 109.5
C01C C01Y H1AA 120.1
C01Z C01Y C01C 119.7(4)
C01Z C01Y H1AA 120.1
C01Y C01Z H2AA 119.7
C020 C01Z C01Y 120.6(3)
C020 C01Z H2AA 119.7
C01N C020 H020 120.0
C01Z C020 C01N 119.9(4)
C01Z C020 H020 120.0
C01J C021 C01V 120.3(3)
C01J C021 H021 119.9
C01V C021 H021 119.9
C01H C022 H022 119.9
C01W C022 C01H 120.2(3)
C01W C022 H022 119.9
C014 C023 H023 119.5
C014 C023 C026 120.9(4)
C026 C023 H023 119.5
C01L C024 H02A 109.5
C01L C024 H02B 109.5
C01L C024 H02C 109.5
H02A C024 H02B 109.5
H02A C024 H02C 109.5
H02B C024 H02C 109.5
C01R C025 H025 119.9
C027 C025 C01R 120.3(4)
C027 C025 H025 119.9
C023 C026 H026 119.9
C027 C026 C023 120.1(4)
C027 C026 H026 119.9
C025 C027 H027 120.2
C026 C027 C025 119.7(3)
C026 C027 H027 120.2
H02D C028 H02E 109.5
H02D C028 H02F 109.5
H02E C028 H02F 109.5
C02B C028 H02D 109.5
C02B C028 H02E 109.5
C02B C028 H02F 109.5
C02B C029 H029 121.3
C02F C029 H029 121.3
C02F C029 C02B 117.3(5)
H02M C02A H02N 109.5
H02M C02A H02O 109.5
H02N C02A H02O 109.5
C02C C02A H02M 109.5
C02C C02A H02N 109.5
C02C C02A H02O 109.5
C028 C02B H02G 109.3
C028 C02B H02H 109.3
C029 C02B C028 111.5(5)
C029 C02B H02G 109.3
C029 C02B H02H 109.3
H02G C02B H02H 108.0
C02A C02C H02P 109.5
C02A C02C H02Q 109.5
H02P C02C H02Q 108.1
C02D C02C C02A 110.8(5)
C02D C02C H02P 109.5
C02D C02C H02Q 109.5
C02C C02D H02R 109.9
C02C C02D H02S 109.9
C02C C02D C02H 109.1(9)
H02R C02D H02S 108.3
C02H C02D H02R 109.9
C02H C02D H02S 109.9
H02I C02E H02J 109.5
H02I C02E H02K 109.5
H02J C02E H02K 109.5
C02F C02E H02I 109.5
C02F C02E H02J 109.5
C02F C02E H02K 109.5
C029 C02F C02E 118.9(5)
C029 C02F H02L 120.6
C02E C02F H02L 120.6
H02T C02G H02U 120.0
C02H C02G H02T 120.0
C02H C02G H02U 120.0
C02D C02H H02V 112.6
C02G C02H C02D 134.7(11)
C02G C02H H02V 112.6

loop_
_geom_bond_atom_site_label_1
_geom_bond_atom_site_label_2
_geom_bond_distance
Fe01 N002 1.984(2)
Fe01 N003 1.982(2)
Fe01 N004 1.708(2)
N002 C006 1.401(3)
N002 C00A 1.347(3)
N003 C005 1.349(3)
N003 C00C 1.396(3)
N004 C00O 1.354(4)
C005 C00J 1.478(4)
C005 C00P 1.414(4)
C006 C00B 1.427(4)
C006 C00F 1.396(4)
C007 C00F 1.502(4)
C007 C00H 1.398(4)
C007 C013 1.400(4)
C008 C009 1.410(4)
C008 C00A 1.485(4)
C008 C00E 1.407(4)
C009 C00Q 1.492(4)
C009 C00X 1.395(4)
C00A C00L 1.413(4)
C00B H00B 0.9500
C00B C00L 1.371(4)
C00C C00F 1.406(4)
C00C C00R 1.419(4)
C00D C00J 1.408(4)
C00D C00M 1.394(4)
C00D C00Z 1.484(4)
C00E C00K 1.398(4)
C00E C00V 1.488(4)
C00G H00G 0.9500
C00G C00I 1.395(4)
C00G C00S 1.394(4)
C00H C012 1.390(4)
C00H C01O 1.506(4)
C00I C00M 1.389(4)
C00I C019 1.488(4)
C00J C00S 1.418(4)
C00K H00K 0.9500
C00K C00N 1.390(4)
C00L H00L 0.9500
C00M H00M 0.9500
C00N C00X 1.395(4)
C00N C014 1.495(4)
C00O C01B 1.420(4)
C00O C01F 1.417(4)
C00P H00P 0.9500
C00P C00R 1.369(4)
C00Q C00U 1.399(4)
C00Q C01J 1.392(4)
C00R H00R 0.9500
C00S C00Y 1.496(4)
C00T H00T 0.9500
C00T C00Y 1.401(4)
C00T C01D 1.383(4)
C00U H00U 0.9500
C00U C01A 1.375(4)
C00V C00W 1.401(4)
C00V C010 1.392(4)
C00W H00W 0.9500
C00W C015 1.380(4)
C00X H00X 0.9500
C00Y C018 1.399(4)
C00Z C011 1.392(4)
C00Z C016 1.398(4)
C010 H010 0.9500
C010 C01G 1.382(4)
C011 H011 0.9500
C011 C01H 1.385(4)
C012 H012 0.9500
C012 C017 1.386(4)
C013 C01E 1.397(4)
C013 C01S 1.511(4)
C014 C01R 1.390(5)
C014 C023 1.383(5)
C015 H015 0.9500
C015 C01M 1.373(5)
C016 H016 0.9500
C016 C01W 1.388(5)
C017 C01E 1.381(5)
C017 C01T 1.513(4)
C018 H018 0.9500
C018 C01P 1.385(4)
C019 C01C 1.382(5)
C019 C01N 1.402(5)
C01A H01A 0.9500
C01A C01V 1.388(5)
C01B C01Q 1.384(4)
C01B C01U 1.508(4)
C01C H01C 0.9500
C01C C01Y 1.404(5)
C01D H01D 0.9500
C01D C01K 1.389(5)
C01E H01E 0.9500
C01F C01I 1.386(4)
C01F C01X 1.506(5)
C01G H01G 0.9500
C01G C01M 1.385(5)
C01H H01H 0.9500
C01H C022 1.383(5)
C01I H01I 0.9500
C01I C01L 1.393(5)
C01J H01J 0.9500
C01J C021 1.375(5)
C01K H01K 0.9500
C01K C01P 1.379(5)
C01L C01Q 1.397(5)
C01L C024 1.513(5)
C01M H01M 0.9500
C01N H01N 0.9500
C01N C020 1.382(5)
C01O H01B 0.9800
C01O H01F 0.9800
C01O H01L 0.9800
C01P H01P 0.9500
C01Q H01Q 0.9500
C01R H01R 0.9500
C01R C025 1.397(5)
C01S H01O 0.9800
C01S H01S 0.9800
C01S H01T 0.9800
C01T H01U 0.9800
C01T H01V 0.9800
C01T H01W 0.9800
C01U H01X 0.9800
C01U H01Y 0.9800
C01U H 0.9800
C01V H01Z 0.9500
C01V C021 1.386(5)
C01W H01 0.9500
C01W C022 1.369(6)
C01X H0AA 0.9800
C01X HA 0.9800
C01X HB 0.9800
C01Y H1AA 0.9500
C01Y C01Z 1.374(6)
C01Z H2AA 0.9500
C01Z C020 1.373(6)
C020 H020 0.9500
C021 H021 0.9500
C022 H022 0.9500
C023 H023 0.9500
C023 C026 1.398(5)
C024 H02A 0.9800
C024 H02B 0.9800
C024 H02C 0.9800
C025 H025 0.9500
C025 C027 1.381(6)
C026 H026 0.9500
C026 C027 1.370(6)
C027 H027 0.9500
C028 H02D 0.9800
C028 H02E 0.9800
C028 H02F 0.9800
C028 C02B 1.599(8)
C029 H029 0.9500
C029 C02B 1.491(7)
C029 C02F 1.356(8)
C02A H02M 0.9800
C02A H02N 0.9800
C02A H02O 0.9800
C02A C02C 1.569(10)
C02B H02G 0.9900
C02B H02H 0.9900
C02C H02P 0.9900
C02C H02Q 0.9900
C02C C02D 1.403(11)
C02D H02R 0.9900
C02D H02S 0.9900
C02D C02H 1.565(11)
C02E H02I 0.9800
C02E H02J 0.9800
C02E H02K 0.9800
C02E C02F 1.587(9)
C02F H02L 0.9500
C02G H02T 0.9500
C02G H02U 0.9500
C02G C02H 1.171(11)
C02H H02V 0.9500

loop_
_geom_torsion_atom_site_label_1
_geom_torsion_atom_site_label_2
_geom_torsion_atom_site_label_3
_geom_torsion_atom_site_label_4
_geom_torsion
Fe01 N002 C006 C00B -175.24(18)
Fe01 N002 C006 C00F 5.3(4)
Fe01 N002 C00A C008 -9.9(4)
Fe01 N002 C00A C00L 174.13(19)
Fe01 N003 C005 C00J -15.6(4)
Fe01 N003 C005 C00P 169.07(19)
Fe01 N003 C00C C00F 14.6(4)
Fe01 N003 C00C C00R -170.12(18)
N002 C006 C00B C00L 0.6(3)
N002 C006 C00F C007 176.8(2)
N002 C006 C00F C00C -5.7(5)
N002 C00A C00L C00B 1.7(3)
N003 C005 C00J C00D 129.7(3)
N003 C005 C00J C00S -52.3(4)
N003 C005 C00P C00R 1.8(3)
N003 C00C C00F C006 -5.3(4)
N003 C00C C00F C007 172.4(2)
N003 C00C C00R C00P -0.6(3)
N004 C00O C01B C01Q 174.3(3)
N004 C00O C01B C01U -4.6(4)
N004 C00O C01F C01I -176.6(3)
N004 C00O C01F C01X 6.4(5)
C005 N003 C00C C00F -173.6(3)
C005 N003 C00C C00R 1.6(3)
C005 C00J C00S C00G 177.9(2)
C005 C00J C00S C00Y -5.8(4)
C005 C00P C00R C00C -0.7(3)
C006 N002 C00A C008 174.7(2)
C006 N002 C00A C00L -1.3(3)
C006 C00B C00L C00A -1.3(3)
C007 C00H C012 C017 -1.0(4)
C007 C013 C01E C017 -0.9(5)
C008 C009 C00Q C00U -47.7(4)
C008 C009 C00Q C01J 133.6(3)
C008 C009 C00X C00N 0.9(4)
C008 C00A C00L C00B -174.1(3)
C008 C00E C00K C00N 0.6(4)
C008 C00E C00V C00W 130.5(3)
C008 C00E C00V C010 -52.0(4)
C009 C008 C00A N002 -61.4(4)
C009 C008 C00A C00L 113.9(3)
C009 C008 C00E C00K -0.3(4)
C009 C008 C00E C00V 178.8(3)
C009 C00Q C00U C01A 179.9(3)
C009 C00Q C01J C021 179.4(3)
C00A N002 C006 C00B 0.5(3)
C00A N002 C006 C00F -179.0(3)
C00A C008 C009 C00Q 0.3(4)
C00A C008 C009 C00X -178.0(2)
C00A C008 C00E C00K 177.3(2)
C00A C008 C00E C00V -3.6(4)
C00B C006 C00F C007 -2.6(4)
C00B C006 C00F C00C 174.9(3)
C00C N003 C005 C00J 173.2(2)
C00C N003 C005 C00P -2.1(3)
C00D C00J C00S C00G -4.1(4)
C00D C00J C00S C00Y 172.2(3)
C00D C00Z C011 C01H -178.5(3)
C00D C00Z C016 C01W 179.0(3)
C00E C008 C009 C00Q 177.9(2)
C00E C008 C009 C00X -0.4(4)
C00E C008 C00A N002 121.0(3)
C00E C008 C00A C00L -63.7(4)
C00E C00K C00N C00X -0.1(4)
C00E C00K C00N C014 -179.6(3)
C00E C00V C00W C015 177.5(3)
C00E C00V C010 C01G -177.2(3)
C00F C006 C00B C00L -180.0(3)
C00F C007 C00H C012 178.8(3)
C00F C007 C00H C01O 0.0(4)
C00F C007 C013 C01E -177.8(3)
C00F C007 C013 C01S 2.3(4)
C00F C00C C00R C00P 174.5(3)
C00G C00I C00M C00D -3.4(4)
C00G C00I C019 C01C 37.5(4)
C00G C00I C019 C01N -142.7(3)
C00G C00S C00Y C00T 138.2(3)
C00G C00S C00Y C018 -37.9(4)
C00H C007 C00F C006 89.4(3)
C00H C007 C00F C00C -88.5(3)
C00H C007 C013 C01E -0.5(4)
C00H C007 C013 C01S 179.7(3)
C00H C012 C017 C01E -0.2(5)
C00H C012 C017 C01T 178.2(3)
C00I C00G C00S C00J 1.9(4)
C00I C00G C00S C00Y -174.6(3)
C00I C019 C01C C01Y 179.8(3)
C00I C019 C01N C020 -179.4(3)
C00J C005 C00P C00R -173.3(3)
C00J C00D C00M C00I 1.2(4)
C00J C00D C00Z C011 -53.4(4)
C00J C00D C00Z C016 127.7(3)
C00J C00S C00Y C00T -38.1(4)
C00J C00S C00Y C018 145.8(3)
C00K C00E C00V C00W -50.4(4)
C00K C00E C00V C010 127.2(3)
C00K C00N C00X C009 -0.6(4)
C00K C00N C014 C01R 149.9(3)
C00K C00N C014 C023 -28.5(5)
C00M C00D C00J C005 -179.3(2)
C00M C00D C00J C00S 2.7(4)
C00M C00D C00Z C011 123.9(3)
C00M C00D C00Z C016 -55.1(4)
C00M C00I C019 C01C -142.0(3)
C00M C00I C019 C01N 37.7(4)
C00N C014 C01R C025 179.3(3)
C00N C014 C023 C026 178.5(4)
C00O C01B C01Q C01L 3.6(5)
C00O C01F C01I C01L 1.4(5)
C00P C005 C00J C00D -55.8(4)
C00P C005 C00J C00S 122.2(3)
C00Q C009 C00X C00N -177.5(3)
C00Q C00U C01A C01V 0.5(5)
C00Q C01J C021 C01V 1.1(6)
C00R C00C C00F C006 -179.6(3)
C00R C00C C00F C007 -2.0(4)
C00S C00G C00I C00M 1.9(4)
C00S C00G C00I C019 -177.7(3)
C00S C00Y C018 C01P 175.4(3)
C00T C00Y C018 C01P -0.8(5)
C00T C01D C01K C01P -0.7(5)
C00U C00Q C01J C021 0.6(5)
C00U C01A C01V C021 1.2(6)
C00V C00E C00K C00N -178.6(3)
C00V C00W C015 C01M 0.1(5)
C00V C010 C01G C01M -0.7(4)
C00W C00V C010 C01G 0.4(4)
C00W C015 C01M C01G -0.4(5)
C00X C009 C00Q C00U 130.6(3)
C00X C009 C00Q C01J -48.1(4)
C00X C00N C014 C01R -29.4(4)
C00X C00N C014 C023 152.1(3)
C00Y C00T C01D C01K 0.8(5)
C00Y C018 C01P C01K 0.9(5)
C00Z C00D C00J C005 -2.1(4)
C00Z C00D C00J C00S 179.9(2)
C00Z C00D C00M C00I -176.2(3)
C00Z C011 C01H C022 -0.4(5)
C00Z C016 C01W C022 -0.7(5)
C010 C00V C00W C015 -0.1(4)
C010 C01G C01M C015 0.7(5)
C011 C00Z C016 C01W 0.1(5)
C011 C01H C022 C01W -0.2(5)
C012 C017 C01E C013 1.2(5)
C013 C007 C00F C006 -93.2(3)
C013 C007 C00F C00C 88.9(3)
C013 C007 C00H C012 1.4(4)
C013 C007 C00H C01O -177.4(3)
C014 C00N C00X C009 178.8(3)
C014 C01R C025 C027 1.8(6)
C014 C023 C026 C027 2.8(7)
C016 C00Z C011 C01H 0.5(4)
C016 C01W C022 C01H 0.8(5)
C019 C00I C00M C00D 176.2(3)
C019 C01C C01Y C01Z -0.2(5)
C019 C01N C020 C01Z -0.6(5)
C01A C01V C021 C01J -2.0(7)
C01B C00O C01F C01I 2.1(4)
C01B C00O C01F C01X -174.8(3)
C01C C019 C01N C020 0.4(5)
C01C C01Y C01Z C020 0.0(5)
C01D C00T C00Y C00S -176.2(3)
C01D C00T C00Y C018 0.0(4)
C01D C01K C01P C018 -0.2(5)
C01F C00O C01B C01Q -4.5(4)
C01F C00O C01B C01U 176.6(3)
C01F C01I C01L C01Q -2.4(5)
C01F C01I C01L C024 179.1(3)
C01I C01L C01Q C01B -0.2(5)
C01J C00Q C00U C01A -1.4(5)
C01N C019 C01C C01Y 0.0(5)
C01O C00H C012 C017 177.7(3)
C01R C014 C023 C026 0.0(6)
C01R C025 C027 C026 1.0(6)
C01S C013 C01E C017 179.0(3)
C01T C017 C01E C013 -177.2(3)
C01U C01B C01Q C01L -177.5(3)
C01X C01F C01I C01L 178.2(3)
C01Y C01Z C020 C01N 0.4(5)
C023 C014 C01R C025 -2.2(5)
C023 C026 C027 C025 -3.2(7)
C024 C01L C01Q C01B 178.4(3)
C02A C02C C02D C02H -175.9(6)
C02B C029 C02F C02E -177.3(6)
C02C C02D C02H C02G -80.7(19)
C02F C029 C02B C028 -49.7(7)
